data_4088932
loop_
_publ_author_name
'Causero, Andrea'
'Ballmann, Gerd'
'Pahl, J\"urgen'
'Zijlstra, Harmen'
'F\"arber, Christian'
'Harder, Sjoerd'

_publ_section_title
;
 Stabilization of Calcium Hydride Complexes by Fine Tuning of Amidinate
 Ligands
;
_journal_issue 19
_journal_name_full Organometallics
_journal_page_first 3350
_journal_paper_doi 10.1021/acs.organomet.6b00566
_journal_volume 35
_journal_year 2016
_chemical_formula_moiety 'C70 H100 Ca2 N4, 4(C6 H6)'
_chemical_formula_sum 'C94 H124 Ca2 N4'
_chemical_formula_weight 1390.12
_space_group_crystal_system triclinic
_space_group_IT_number 2
_space_group_name_Hall '-P 1'
_space_group_name_H-M_alt 'P -1'
_atom_sites_solution_hydrogens mixed
_atom_sites_solution_primary direct
_audit_creation_date 2016-05-20
_audit_creation_method
;
Olex2 1.2
(compiled 2016.02.19 svn.r3266 for OlexSys, GUI svn.r5155)
;
_cell_angle_alpha 83.3598(15)
_cell_angle_beta 87.9438(15)
_cell_angle_gamma 69.2211(18)
_cell_formula_units_Z 1
_cell_length_a 10.4550(2)
_cell_length_b 10.5225(2)
_cell_length_c 19.8508(3)
_cell_measurement_reflns_used 26883
_cell_measurement_temperature 100.00(10)
_cell_measurement_theta_max 73.6160
_cell_measurement_theta_min 4.4910
_cell_volume 2028.07(7)
_computing_cell_refinement
;
CrysAlisPro, Agilent Technologies,
Version 1.171.37.35 (release 13-08-2014 CrysAlis171 .NET)
(compiled Aug 13 2014,18:06:01)
;
_computing_data_collection
;
CrysAlisPro, Agilent Technologies,
Version 1.171.37.35 (release 13-08-2014 CrysAlis171 .NET)
(compiled Aug 13 2014,18:06:01)
;
_computing_data_reduction
;
CrysAlisPro, Agilent Technologies,
Version 1.171.37.35 (release 13-08-2014 CrysAlis171 .NET)
(compiled Aug 13 2014,18:06:01)
;
_computing_molecular_graphics 'Olex2 (Dolomanov et al., 2009)'
_computing_publication_material 'Olex2 (Dolomanov et al., 2009)'
_computing_structure_refinement 'ShelXL (Sheldrick, 2015)'
_computing_structure_solution 'ShelXT (Sheldrick, 2015)'
_diffrn_ambient_environment N~2~
_diffrn_ambient_temperature 100.00(10)
_diffrn_detector 'CCD plate'
_diffrn_detector_area_resol_mean 5.2903
_diffrn_detector_type AtlasS2
_diffrn_measured_fraction_theta_full 0.999
_diffrn_measured_fraction_theta_max 0.999
_diffrn_measurement_details
;
#__ type_ start__ end____ width___ exp.time_
  1 omega    1.00   28.00   1.0000    1.0000
omega____ theta____ kappa____ phi______ frames
    -       38.0000   92.0000  160.5099 27

#__ type_ start__ end____ width___ exp.time_
  2 omega -120.00   -5.00   1.0000    1.0000
omega____ theta____ kappa____ phi______ frames
    -      -41.6909  -19.0000 -180.0000 115

#__ type_ start__ end____ width___ exp.time_
  3 omega -112.00  -15.00   1.0000    1.0000
omega____ theta____ kappa____ phi______ frames
    -      -41.6909  -57.0000   90.0000 97

#__ type_ start__ end____ width___ exp.time_
  4 omega  -68.00   28.00   1.0000    1.0000
omega____ theta____ kappa____ phi______ frames
    -      -41.6909   57.0000 -120.0000 96

#__ type_ start__ end____ width___ exp.time_
  5 omega   19.00  114.00   1.0000    1.0000
omega____ theta____ kappa____ phi______ frames
    -       41.6909   38.0000  -30.0000 95

#__ type_ start__ end____ width___ exp.time_
  6 omega   23.00   97.00   1.0000    1.0000
omega____ theta____ kappa____ phi______ frames
    -       41.6909 -125.0000   60.0000 74

#__ type_ start__ end____ width___ exp.time_
  7 omega  -31.00   64.00   1.0000    1.0000
omega____ theta____ kappa____ phi______ frames
    -       41.6909  -38.0000   60.0000 95

#__ type_ start__ end____ width___ exp.time_
  8 omega   15.00  112.00   1.0000    1.0000
omega____ theta____ kappa____ phi______ frames
    -       41.6909   57.0000   90.0000 97

#__ type_ start__ end____ width___ exp.time_
  9 omega   13.00   45.00   1.0000    1.0000
omega____ theta____ kappa____ phi______ frames
    -       46.0000   82.0000  -27.4258 32

#__ type_ start__ end____ width___ exp.time_
 10 omega   14.00   49.00   1.0000    1.0000
omega____ theta____ kappa____ phi______ frames
    -       46.0000   78.0000   62.4325 35

#__ type_ start__ end____ width___ exp.time_
 11 omega   17.00   45.00   1.0000    1.0000
omega____ theta____ kappa____ phi______ frames
    -       50.0000   82.0000   31.2664 28

#__ type_ start__ end____ width___ exp.time_
 12 omega   18.00   47.00   1.0000    1.0000
omega____ theta____ kappa____ phi______ frames
    -       50.0000   79.0000  -74.4647 29

#__ type_ start__ end____ width___ exp.time_
 13 omega   17.00   45.00   1.0000    1.0000
omega____ theta____ kappa____ phi______ frames
    -       50.0000   82.0000 -145.2904 28

#__ type_ start__ end____ width___ exp.time_
 14 omega   17.00   45.00   1.0000    1.0000
omega____ theta____ kappa____ phi______ frames
    -       50.0000   82.0000  117.7271 28

#__ type_ start__ end____ width___ exp.time_
 15 omega   22.00   49.00   1.0000    1.0000
omega____ theta____ kappa____ phi______ frames
    -       54.0000   78.0000 -169.9371 27

#__ type_ start__ end____ width___ exp.time_
 16 omega   27.00  132.00   1.0000    1.0000
omega____ theta____ kappa____ phi______ frames
    -       58.0000   77.0000  133.9418 105

#__ type_ start__ end____ width___ exp.time_
 17 omega   35.00  139.00   1.0000    1.0000
omega____ theta____ kappa____ phi______ frames
    -       66.0000   75.0000  167.8308 104

#__ type_ start__ end____ width___ exp.time_
 18 omega   35.00  140.00   1.0000    1.0000
omega____ theta____ kappa____ phi______ frames
    -       66.0000   77.0000   21.8154 105

#__ type_ start__ end____ width___ exp.time_
 19 omega   35.00  139.00   1.0000    1.0000
omega____ theta____ kappa____ phi______ frames
    -       66.0000   75.0000   73.0210 104

#__ type_ start__ end____ width___ exp.time_
 20 omega   35.00  139.00   1.0000    1.0000
omega____ theta____ kappa____ phi______ frames
    -       66.0000   76.0000  -53.8478 104

#__ type_ start__ end____ width___ exp.time_
 21 omega   39.00  144.00   1.0000    1.0000
omega____ theta____ kappa____ phi______ frames
    -       70.0000   77.0000 -175.0284 105

#__ type_ start__ end____ width___ exp.time_
 22 omega   39.00  144.00   1.0000    1.0000
omega____ theta____ kappa____ phi______ frames
    -       70.0000   77.0000   -7.3228 105

#__ type_ start__ end____ width___ exp.time_
 23 omega   39.00  140.00   1.0000    1.0000
omega____ theta____ kappa____ phi______ frames
    -       70.0000   75.0000  -38.1485 101

#__ type_ start__ end____ width___ exp.time_
 24 omega   39.00   65.00   1.0000    1.0000
omega____ theta____ kappa____ phi______ frames
    -       70.0000   75.0000 -120.6471 26

#__ type_ start__ end____ width___ exp.time_
 25 omega   39.00   70.00   1.0000    1.0000
omega____ theta____ kappa____ phi______ frames
    -       70.0000   76.0000  -88.5934 31

#__ type_ start__ end____ width___ exp.time_
 26 omega   39.00   70.00   1.0000    1.0000
omega____ theta____ kappa____ phi______ frames
    -       70.0000   77.0000  131.2956 31

#__ type_ start__ end____ width___ exp.time_
 27 omega   43.00   84.00   1.0000    3.0000
omega____ theta____ kappa____ phi______ frames
    -       74.0000   77.0000   78.4512 41

#__ type_ start__ end____ width___ exp.time_
 28 omega  107.00  148.00   1.0000    3.0000
omega____ theta____ kappa____ phi______ frames
    -       74.0000   77.0000   78.4512 41

#__ type_ start__ end____ width___ exp.time_
 29 omega   45.00  135.00   1.0000    3.0000
omega____ theta____ kappa____ phi______ frames
    -      105.9955  -77.0000  120.0000 90

#__ type_ start__ end____ width___ exp.time_
 30 omega   75.00  172.00   1.0000    3.0000
omega____ theta____ kappa____ phi______ frames
    -      105.9955   77.0000  -30.0000 97

#__ type_ start__ end____ width___ exp.time_
 31 omega   75.00  170.00   1.0000    3.0000
omega____ theta____ kappa____ phi______ frames
    -      105.9955   77.0000   60.0000 95

#__ type_ start__ end____ width___ exp.time_
 32 omega   78.00  108.00   1.0000    3.0000
omega____ theta____ kappa____ phi______ frames
    -      105.9955   61.0000  150.0000 30

#__ type_ start__ end____ width___ exp.time_
 33 omega  150.00  177.00   1.0000    3.0000
omega____ theta____ kappa____ phi______ frames
    -      105.9955   77.0000 -120.0000 27

#__ type_ start__ end____ width___ exp.time_
 34 omega   75.00  149.00   1.0000    3.0000
omega____ theta____ kappa____ phi______ frames
    -      105.9955   77.0000 -120.0000 74

#__ type_ start__ end____ width___ exp.time_
 35 omega   75.00  176.00   1.0000    3.0000
omega____ theta____ kappa____ phi______ frames
    -      105.9955   77.0000    0.0000 101

#__ type_ start__ end____ width___ exp.time_
 36 omega  113.00  175.00   1.0000    3.0000
omega____ theta____ kappa____ phi______ frames
    -      105.9955   77.0000  -60.0000 62

#__ type_ start__ end____ width___ exp.time_
 37 omega   75.00  164.00   1.0000    3.0000
omega____ theta____ kappa____ phi______ frames
    -      105.9955   77.0000  -90.0000 89

#__ type_ start__ end____ width___ exp.time_
 38 omega   27.00  109.00   1.0000    3.0000
omega____ theta____ kappa____ phi______ frames
    -      105.9955  -94.0000   60.0000 82

#__ type_ start__ end____ width___ exp.time_
 39 omega   75.00  167.00   1.0000    3.0000
omega____ theta____ kappa____ phi______ frames
    -      105.9955   77.0000  150.0000 92

#__ type_ start__ end____ width___ exp.time_
 40 omega  114.00  149.00   1.0000    3.0000
omega____ theta____ kappa____ phi______ frames
    -      105.9955   77.0000  120.0000 35

#__ type_ start__ end____ width___ exp.time_
 41 omega   75.00  174.00   1.0000    3.0000
omega____ theta____ kappa____ phi______ frames
    -      105.9955   77.0000 -150.0000 99

#__ type_ start__ end____ width___ exp.time_
 42 omega   76.00  101.00   1.0000    3.0000
omega____ theta____ kappa____ phi______ frames
    -      105.9955   77.0000  -60.0000 25

#__ type_ start__ end____ width___ exp.time_
 43 omega   75.00  101.00   1.0000    3.0000
omega____ theta____ kappa____ phi______ frames
    -      105.9955   77.0000  120.0000 26

#__ type_ start__ end____ width___ exp.time_
 44 omega   78.00  105.00   1.0000    3.0000
omega____ theta____ kappa____ phi______ frames
    -      105.9955   61.0000   30.0000 27

#__ type_ start__ end____ width___ exp.time_
 45 omega   76.00  143.00   1.0000    3.0000
omega____ theta____ kappa____ phi______ frames
    -      105.9955   77.0000   30.0000 67

#__ type_ start__ end____ width___ exp.time_
 46 omega   82.00  114.00   1.0000    3.0000
omega____ theta____ kappa____ phi______ frames
    -      105.9955   61.0000  -30.0000 32

#__ type_ start__ end____ width___ exp.time_
 47 omega   75.00  171.00   1.0000    3.0000
omega____ theta____ kappa____ phi______ frames
    -      105.9955   77.0000   90.0000 96

#__ type_ start__ end____ width___ exp.time_
 48 omega   75.00  151.00   1.0000    3.0000
omega____ theta____ kappa____ phi______ frames
    -      105.9955   77.0000 -180.0000 76

#__ type_ start__ end____ width___ exp.time_
 49 omega  138.00  174.00   1.0000    3.0000
omega____ theta____ kappa____ phi______ frames
    -      105.9955  125.0000   60.0000 36

#__ type_ start__ end____ width___ exp.time_
 50 omega   34.00  120.00   1.0000    3.0000
omega____ theta____ kappa____ phi______ frames
    -      105.9955 -125.0000  -60.0000 86

#__ type_ start__ end____ width___ exp.time_
 51 omega   26.00  103.00   1.0000    3.0000
omega____ theta____ kappa____ phi______ frames
    -      105.9955  -94.0000    0.0000 77
;
_diffrn_measurement_device 'four-circle diffractometer'
_diffrn_measurement_device_type 'SuperNova, Dual, Cu at zero, AtlasS2'
_diffrn_measurement_method '\w scans'
_diffrn_orient_matrix_UB_11 0.1067581000
_diffrn_orient_matrix_UB_12 -0.1439728000
_diffrn_orient_matrix_UB_13 0.0181240000
_diffrn_orient_matrix_UB_21 -0.0725353000
_diffrn_orient_matrix_UB_22 -0.0128200000
_diffrn_orient_matrix_UB_23 0.0680176000
_diffrn_orient_matrix_UB_31 -0.0904483000
_diffrn_orient_matrix_UB_32 -0.0626866000
_diffrn_orient_matrix_UB_33 -0.0339086000
_diffrn_radiation_monochromator mirror
_diffrn_radiation_probe x-ray
_diffrn_radiation_type CuK\a
_diffrn_radiation_wavelength 1.54184
_diffrn_reflns_av_R_equivalents 0.0728
_diffrn_reflns_av_unetI/netI 0.0368
_diffrn_reflns_Laue_measured_fraction_full 0.999
_diffrn_reflns_Laue_measured_fraction_max 0.999
_diffrn_reflns_limit_h_max 12
_diffrn_reflns_limit_h_min -12
_diffrn_reflns_limit_k_max 12
_diffrn_reflns_limit_k_min -12
_diffrn_reflns_limit_l_max 23
_diffrn_reflns_limit_l_min -23
_diffrn_reflns_number 41056
_diffrn_reflns_point_group_measured_fraction_full 0.999
_diffrn_reflns_point_group_measured_fraction_max 0.999
_diffrn_reflns_theta_full 67.684
_diffrn_reflns_theta_max 68.093
_diffrn_reflns_theta_min 4.485
_diffrn_source 'sealed X-ray tube'
_diffrn_source_type 'SuperNova (Cu) X-ray Source'
_exptl_absorpt_coefficient_mu 1.569
_exptl_absorpt_correction_T_max 0.944
_exptl_absorpt_correction_T_min 0.814
_exptl_absorpt_correction_type gaussian
_exptl_absorpt_process_details
;
CrysAlisPro, Agilent Technologies,
Version 1.171.37.35 (release 13-08-2014 CrysAlis171 .NET)
(compiled Aug 13 2014,18:06:01)
Numerical absorption correction based on gaussian integration over
			a multifaceted crystal model
Empirical absorption correction using spherical harmonics,
 implemented in SCALE3 ABSPACK scaling algorithm.
;
_exptl_crystal_colour 'clear colourless'
_exptl_crystal_colour_lustre clear
_exptl_crystal_colour_primary colourless
_exptl_crystal_density_diffrn 1.138
_exptl_crystal_description block
_exptl_crystal_F_000 756
_exptl_crystal_size_max 0.4655
_exptl_crystal_size_mid 0.1638
_exptl_crystal_size_min 0.1088
_refine_diff_density_max 0.721
_refine_diff_density_min -0.570
_refine_diff_density_rms 0.070
_refine_ls_extinction_method none
_refine_ls_goodness_of_fit_ref 1.022
_refine_ls_hydrogen_treatment mixed
_refine_ls_matrix_type full
_refine_ls_number_parameters 537
_refine_ls_number_reflns 7410
_refine_ls_number_restraints 36
_refine_ls_restrained_S_all 1.045
_refine_ls_R_factor_all 0.0596
_refine_ls_R_factor_gt 0.0569
_refine_ls_shift/su_max 0.001
_refine_ls_shift/su_mean 0.000
_refine_ls_structure_factor_coef Fsqd
_refine_ls_weighting_details 'w=1/[\s^2^(Fo^2^)+(0.0884P)^2^+1.6026P] where P=(Fo^2^+2Fc^2^)/3'
_refine_ls_weighting_scheme calc
_refine_ls_wR_factor_gt 0.1546
_refine_ls_wR_factor_ref 0.1570
_reflns_Friedel_coverage 0.000
_reflns_number_gt 7002
_reflns_number_total 7410
_reflns_threshold_expression 'I > 2\s(I)'
_cod_data_source_file om6b00566_si_007.cif
_cod_data_source_block hasj151204b
_cod_original_cell_volume 2028.06(7)
_cod_database_code 4088932
_chemical_oxdiff_formula 'C H N Ca'
_shelx_space_group_comment
;
The symmetry employed for this shelxl refinement is uniquely defined
by the following loop, which should always be used as a source of
symmetry information in preference to the above space-group names.
They are only intended as comments.
;
_reflns_odcompleteness_completeness 99.93
_reflns_odcompleteness_iscentric 1
_reflns_odcompleteness_theta 67.96
_olex2_refinement_description
;
1. Fixed Uiso
 At 1.2 times of:
  All C(H) groups, All C(H,H) groups
 At 1.5 times of:
  All C(H,H,H) groups
2. Rigid body (RIGU) restrains
 C44, C43, C42, C47, C46, C45
 with sigma for 1-2 distances of 0.004 and sigma for 1-3 distances of 0.004
3. Others
 Sof(C46A)=Sof(H46A)=Sof(C47A)=Sof(H47A)=Sof(C42A)=Sof(H42A)=Sof(C43A)=
 Sof(H43A)=Sof(C44A)=Sof(H44A)=Sof(C45A)=Sof(H45A)=1-FVAR(1)
 Sof(C44)=Sof(H44)=Sof(C43)=Sof(H43)=Sof(C42)=Sof(H42)=Sof(C47)=Sof(H47)=
 Sof(C46)=Sof(H46)=Sof(C45)=Sof(H45)=FVAR(1)
 Sof(C37A)=Sof(H37A)=Sof(C38A)=Sof(H38A)=Sof(C39A)=Sof(H39A)=Sof(C40A)=
 Sof(H40A)=Sof(C41A)=Sof(H41A)=Sof(C36A)=Sof(H36A)=1-FVAR(2)
 Sof(C40)=Sof(H40)=Sof(C39)=Sof(H39)=Sof(C38)=Sof(H38)=Sof(C41)=Sof(H41)=
 Sof(C37)=Sof(H37)=Sof(C36)=Sof(H36)=FVAR(2)
4.a Ternary CH refined with riding coordinates:
 C7(H7), C10(H10), C33(H33), C18(H18), C30(H30), C19(H19), C20(H20)
4.b Secondary CH2 refined with riding coordinates:
 C15(H15A,H15B), C22(H22A,H22B), C17(H17A,H17B), C16(H16A,H16B), C23(H23A,
 H23B), C21(H21A,H21B)
4.c Aromatic/amide H refined with riding coordinates:
 C5(H5), C3(H3), C4(H4), C28(H28), C27(H27), C26(H26), C44(H44), C43(H43),
 C42(H42), C47(H47), C46(H46), C45(H45), C46A(H46A), C47A(H47A), C42A(H42A),
 C43A(H43A), C44A(H44A), C45A(H45A), C40(H40), C39(H39), C38(H38), C41(H41),
 C37(H37), C36(H36), C37A(H37A), C38A(H38A), C39A(H39A), C40A(H40A), C41A(H41A),
  C36A(H36A)
4.d Fitted hexagon refined as free rotating group:
 C44(C43,C42,C47,C46,C45), C46A(C47A,C42A,C43A,C44A,C45A), C37A(C38A,C39A,C40A,
 C41A,C36A)
4.e Idealised Me refined as rotating group:
 C12(H12A,H12B,H12C), C35(H35A,H35B,H35C), C9(H9A,H9B,H9C), C11(H11A,H11B,
 H11C), C8(H8A,H8B,H8C), C34(H34A,H34B,H34C), C32(H32A,H32B,H32C), C31(H31A,
 H31B,H31C)
;
_shelx_shelxl_version_number 2014/7
_olex2_date_sample_data_collection 2015-12-04
_olex2_submission_special_instructions 'No special instructions were received'

loop_
_space_group_symop_operation_xyz
'x, y, z'
'-x, -y, -z'

loop_
_atom_site_label
_atom_site_type_symbol
_atom_site_fract_x
_atom_site_fract_y
_atom_site_fract_z
_atom_site_U_iso_or_equiv
_atom_site_adp_type
_atom_site_occupancy
_atom_site_site_symmetry_order
_atom_site_calc_flag
_atom_site_refinement_flags_posn
_atom_site_refinement_flags_adp
_atom_site_refinement_flags_occupancy
_atom_site_disorder_assembly
_atom_site_disorder_group
Ca1 Ca 0.50796(4) 0.62009(4) 0.43771(2) 0.02311(14) Uani 1 1 d . . . . .
N1 N 0.56891(15) 0.85954(15) 0.31241(8) 0.0194(3) Uani 1 1 d . . . . .
N2 N 0.55340(16) 0.64505(15) 0.32185(8) 0.0208(3) Uani 1 1 d . . . . .
C2 C 0.6373(2) 0.81314(18) 0.43202(10) 0.0208(4) Uani 1 1 d . . . . .
C6 C 0.39391(19) 0.90291(18) 0.39976(10) 0.0209(4) Uani 1 1 d . . . . .
C13 C 0.57627(18) 0.75010(18) 0.28391(9) 0.0190(4) Uani 1 1 d . . . . .
C5 C 0.3605(2) 0.89385(19) 0.46810(11) 0.0253(4) Uani 1 1 d . . . . .
H5 H 0.2689 0.9215 0.4805 0.030 Uiso 1 1 calc R . . . .
C3 C 0.5979(2) 0.8069(2) 0.50003(10) 0.0254(4) Uani 1 1 d . . . . .
H3 H 0.6648 0.7770 0.5337 0.030 Uiso 1 1 calc R . . . .
C7 C 0.7869(2) 0.7693(2) 0.41125(10) 0.0239(4) Uani 1 1 d . . . . .
H7 H 0.8001 0.7071 0.3764 0.029 Uiso 1 1 calc R . . . .
C1 C 0.53453(19) 0.85903(18) 0.38052(10) 0.0194(4) Uani 1 1 d . . . . .
C10 C 0.28539(19) 0.95773(19) 0.34421(10) 0.0237(4) Uani 1 1 d . . . . .
H10 H 0.3152 0.8986 0.3077 0.028 Uiso 1 1 calc R . . . .
C24 C 0.5654(2) 0.51363(19) 0.30572(9) 0.0212(4) Uani 1 1 d . . . . .
C29 C 0.6952(2) 0.4071(2) 0.30471(10) 0.0237(4) Uani 1 1 d . . . . .
C25 C 0.4457(2) 0.4814(2) 0.30333(10) 0.0252(4) Uani 1 1 d . . . . .
C33 C 0.8272(2) 0.4342(2) 0.31192(11) 0.0272(4) Uani 1 1 d . . . . .
H33 H 0.8044 0.5336 0.3068 0.033 Uiso 1 1 calc R . . . .
C4 C 0.4608(2) 0.8444(2) 0.51848(11) 0.0275(4) Uani 1 1 d . . . . .
H4 H 0.4366 0.8366 0.5639 0.033 Uiso 1 1 calc R . . . .
C15 C 0.4948(2) 0.8935(2) 0.17355(10) 0.0249(4) Uani 1 1 d . . . . .
H15A H 0.4056 0.8851 0.1798 0.030 Uiso 1 1 calc R . . . .
H15B H 0.4943 0.9714 0.1955 0.030 Uiso 1 1 calc R . . . .
C28 C 0.7003(2) 0.2751(2) 0.29842(10) 0.0272(4) Uani 1 1 d . . . . .
H28 H 0.7850 0.2052 0.2981 0.033 Uiso 1 1 calc R . . . .
C27 C 0.5833(2) 0.2448(2) 0.29266(11) 0.0291(5) Uani 1 1 d . . . . .
H27 H 0.5891 0.1565 0.2869 0.035 Uiso 1 1 calc R . . . .
C18 C 0.5216(2) 0.9178(2) 0.09753(10) 0.0299(5) Uani 1 1 d . . . . .
H18 H 0.4502 1.0014 0.0777 0.036 Uiso 1 1 calc R . . . .
C14 C 0.6059(2) 0.76178(19) 0.20716(10) 0.0225(4) Uani 1 1 d . . . . .
C30 C 0.3037(2) 0.5903(2) 0.30801(12) 0.0321(5) Uani 1 1 d . . . . .
H30 H 0.3141 0.6586 0.3348 0.039 Uiso 1 1 calc R . . . .
C22 C 0.5202(3) 0.7967(2) 0.06258(11) 0.0358(5) Uani 1 1 d . . . . .
H22A H 0.5365 0.8118 0.0144 0.043 Uiso 1 1 calc R . . . .
H22B H 0.4316 0.7866 0.0683 0.043 Uiso 1 1 calc R . . . .
C26 C 0.4575(2) 0.3480(2) 0.29561(11) 0.0287(4) Uani 1 1 d . . . . .
H26 H 0.3784 0.3277 0.2924 0.034 Uiso 1 1 calc R . . . .
C12 C 0.1445(2) 0.9579(2) 0.36677(12) 0.0323(5) Uani 1 1 d . . . . .
H12A H 0.1517 0.8677 0.3861 0.048 Uiso 1 1 calc GR . . . .
H12B H 0.0838 0.9853 0.3283 0.048 Uiso 1 1 calc GR . . . .
H12C H 0.1093 1.0209 0.4000 0.048 Uiso 1 1 calc GR . . . .
C19 C 0.6322(3) 0.6670(2) 0.09407(11) 0.0376(6) Uani 1 1 d . . . . .
H19 H 0.6323 0.5888 0.0716 0.045 Uiso 1 1 calc R . . . .
C17 C 0.7456(2) 0.7802(2) 0.19557(11) 0.0305(5) Uani 1 1 d . . . . .
H17A H 0.7462 0.8577 0.2176 0.037 Uiso 1 1 calc R . . . .
H17B H 0.8177 0.6993 0.2157 0.037 Uiso 1 1 calc R . . . .
C35 C 0.8901(2) 0.3788(2) 0.38254(12) 0.0355(5) Uani 1 1 d . . . . .
H35A H 0.8256 0.4204 0.4163 0.053 Uiso 1 1 calc GR . . . .
H35B H 0.9715 0.3999 0.3864 0.053 Uiso 1 1 calc GR . . . .
H35C H 0.9127 0.2815 0.3892 0.053 Uiso 1 1 calc GR . . . .
C9 C 0.8861(2) 0.6922(2) 0.46936(12) 0.0344(5) Uani 1 1 d . . . . .
H9A H 0.8781 0.7517 0.5037 0.052 Uiso 1 1 calc GR . . . .
H9B H 0.9780 0.6624 0.4525 0.052 Uiso 1 1 calc GR . . . .
H9C H 0.8644 0.6142 0.4884 0.052 Uiso 1 1 calc GR . . . .
C11 C 0.2773(2) 1.1020(2) 0.31488(12) 0.0295(5) Uani 1 1 d . . . . .
H11A H 0.2423 1.1639 0.3487 0.044 Uiso 1 1 calc GR . . . .
H11B H 0.2175 1.1319 0.2761 0.044 Uiso 1 1 calc GR . . . .
H11C H 0.3669 1.1005 0.3016 0.044 Uiso 1 1 calc GR . . . .
C16 C 0.6055(2) 0.6413(2) 0.17020(10) 0.0293(5) Uani 1 1 d . . . . .
H16A H 0.6757 0.5579 0.1895 0.035 Uiso 1 1 calc R . . . .
H16B H 0.5178 0.6297 0.1764 0.035 Uiso 1 1 calc R . . . .
C8 C 0.8216(2) 0.8927(2) 0.37925(12) 0.0292(5) Uani 1 1 d . . . . .
H8A H 0.7586 0.9401 0.3429 0.044 Uiso 1 1 calc GR . . . .
H8B H 0.9131 0.8619 0.3619 0.044 Uiso 1 1 calc GR . . . .
H8C H 0.8147 0.9533 0.4129 0.044 Uiso 1 1 calc GR . . . .
C34 C 0.9328(2) 0.3757(2) 0.25771(12) 0.0324(5) Uani 1 1 d . . . . .
H34A H 0.9617 0.2777 0.2634 0.049 Uiso 1 1 calc GR . . . .
H34B H 1.0104 0.4028 0.2622 0.049 Uiso 1 1 calc GR . . . .
H34C H 0.8926 0.4099 0.2135 0.049 Uiso 1 1 calc GR . . . .
C20 C 0.7730(2) 0.8039(3) 0.11939(12) 0.0383(5) Uani 1 1 d . . . . .
H20 H 0.8624 0.8140 0.1130 0.046 Uiso 1 1 calc R . . . .
C23 C 0.7712(3) 0.6836(3) 0.08429(12) 0.0456(7) Uani 1 1 d . . . . .
H23A H 0.8426 0.6007 0.1031 0.055 Uiso 1 1 calc R . . . .
H23B H 0.7886 0.6989 0.0363 0.055 Uiso 1 1 calc R . . . .
C21 C 0.6611(3) 0.9341(2) 0.08798(11) 0.0348(5) Uani 1 1 d . . . . .
H21A H 0.6615 1.0120 0.1096 0.042 Uiso 1 1 calc R . . . .
H21B H 0.6786 0.9502 0.0400 0.042 Uiso 1 1 calc R . . . .
C32 C 0.1999(2) 0.5371(3) 0.34450(13) 0.0413(6) Uani 1 1 d . . . . .
H32A H 0.1801 0.4760 0.3177 0.062 Uiso 1 1 calc GR . . . .
H32B H 0.1175 0.6125 0.3512 0.062 Uiso 1 1 calc GR . . . .
H32C H 0.2365 0.4892 0.3877 0.062 Uiso 1 1 calc GR . . . .
C31 C 0.2500(3) 0.6630(4) 0.24055(17) 0.0730(12) Uani 1 1 d . . . . .
H31A H 0.3132 0.7031 0.2197 0.110 Uiso 1 1 calc GR . . . .
H31B H 0.1632 0.7337 0.2460 0.110 Uiso 1 1 calc GR . . . .
H31C H 0.2390 0.5994 0.2123 0.110 Uiso 1 1 calc GR . . . .
C44 C 0.1884(6) 0.5571(8) 0.0797(3) 0.073(3) Uani 0.429(9) 1 d . U P A 1
H44 H 0.1110 0.6326 0.0666 0.088 Uiso 0.429(9) 1 calc R . P A 1
C43 C 0.3172(8) 0.5568(9) 0.0594(3) 0.072(3) Uani 0.429(9) 1 d G U P A 1
H43 H 0.3259 0.6321 0.0329 0.087 Uiso 0.429(9) 1 calc R . P A 1
C42 C 0.4330(6) 0.4440(10) 0.0789(4) 0.068(3) Uani 0.429(9) 1 d G U P A 1
H42 H 0.5191 0.4438 0.0654 0.082 Uiso 0.429(9) 1 calc R . P A 1
C47 C 0.4200(6) 0.3315(9) 0.1186(4) 0.061(3) Uani 0.429(9) 1 d G U P A 1
H47 H 0.4974 0.2560 0.1317 0.074 Uiso 0.429(9) 1 calc R . P A 1
C46 C 0.2912(8) 0.3318(8) 0.1389(3) 0.069(2) Uani 0.429(9) 1 d G U P A 1
H46 H 0.2825 0.2565 0.1654 0.083 Uiso 0.429(9) 1 calc R . P A 1
C45 C 0.1754(6) 0.4446(9) 0.1194(3) 0.069(2) Uani 0.429(9) 1 d G U P A 1
H45 H 0.0893 0.4448 0.1329 0.083 Uiso 0.429(9) 1 calc R . P A 1
C46A C 0.1759(4) 0.5064(4) 0.0656(2) 0.0516(16) Uani 0.571(9) 1 d . . P A 2
H46A H 0.1065 0.5801 0.0435 0.062 Uiso 0.571(9) 1 calc R . P A 2
C47A C 0.3061(5) 0.5118(4) 0.0706(2) 0.066(2) Uani 0.571(9) 1 d G . P A 2
H47A H 0.3238 0.5891 0.0520 0.079 Uiso 0.571(9) 1 calc R . P A 2
C42A C 0.4099(4) 0.4016(4) 0.1036(2) 0.0482(16) Uani 0.571(9) 1 d G . P A 2
H42A H 0.4970 0.4052 0.1070 0.058 Uiso 0.571(9) 1 calc R . P A 2
C43A C 0.3835(5) 0.2861(4) 0.13152(19) 0.0430(14) Uani 0.571(9) 1 d G . P A 2
H43A H 0.4529 0.2124 0.1536 0.052 Uiso 0.571(9) 1 calc R . P A 2
C44A C 0.2533(5) 0.2808(4) 0.1264(2) 0.0555(18) Uani 0.571(9) 1 d G . P A 2
H44A H 0.2356 0.2035 0.1451 0.067 Uiso 0.571(9) 1 calc R . P A 2
C45A C 0.1495(3) 0.3909(4) 0.0935(3) 0.0550(19) Uani 0.571(9) 1 d G . P A 2
H45A H 0.0624 0.3873 0.0901 0.066 Uiso 0.571(9) 1 calc R . P A 2
H H 0.360(2) 0.541(2) 0.4909(11) 0.021(5) Uiso 1 1 d . . . . .
C40 C 0.8372(9) 1.1636(12) 0.1450(5) 0.052(2) Uani 0.498(4) 1 d . . P B 1
H40 H 0.7476 1.1808 0.1594 0.063 Uiso 0.498(4) 1 calc R . P B 1
C39 C 0.9372(9) 1.0484(12) 0.1706(6) 0.054(2) Uani 0.498(4) 1 d . . P B 1
H39 H 0.9159 0.9865 0.2022 0.064 Uiso 0.498(4) 1 calc R . P B 1
C38 C 1.0725(7) 1.0213(10) 0.1502(6) 0.053(2) Uani 0.498(4) 1 d . . P B 1
H38 H 1.1424 0.9428 0.1682 0.064 Uiso 0.498(4) 1 calc R . P B 1
C41 C 0.8659(7) 1.2549(7) 0.0983(3) 0.0535(16) Uani 0.498(4) 1 d . . P B 1
H41 H 0.7962 1.3343 0.0812 0.064 Uiso 0.498(4) 1 calc R . P B 1
C37 C 1.0992(6) 1.1143(8) 0.1028(4) 0.0641(19) Uani 0.498(4) 1 d . . P B 1
H37 H 1.1884 1.0985 0.0880 0.077 Uiso 0.498(4) 1 calc R . P B 1
C36 C 0.9957(7) 1.2302(8) 0.0769(3) 0.0629(18) Uani 0.498(4) 1 d . . P B 1
H36 H 1.0149 1.2921 0.0445 0.076 Uiso 0.498(4) 1 calc R . P B 1
C37A C 1.0877(5) 0.9623(5) 0.1050(3) 0.092(3) Uani 0.502(4) 1 d . . P B -1
H37A H 1.1642 0.8855 0.1177 0.110 Uiso 0.502(4) 1 calc R . P B -1
C38A C 1.0006(7) 1.0303(7) 0.1542(2) 0.090(6) Uani 0.502(4) 1 d G . P B -1
H38A H 1.0189 0.9990 0.1999 0.108 Uiso 0.502(4) 1 calc R . P B -1
C39A C 0.8862(7) 1.1450(7) 0.1352(2) 0.066(3) Uani 0.502(4) 1 d G . P B -1
H39A H 0.8280 1.1905 0.1682 0.079 Uiso 0.502(4) 1 calc R . P B -1
C40A C 0.8589(5) 1.1917(5) 0.0670(2) 0.068(2) Uani 0.502(4) 1 d G . P B -1
H40A H 0.7823 1.2684 0.0543 0.082 Uiso 0.502(4) 1 calc R . P B -1
C41A C 0.9459(5) 1.1237(5) 0.01775(19) 0.081(3) Uani 0.502(4) 1 d G . P B -1
H41A H 0.9276 1.1549 -0.0279 0.098 Uiso 0.502(4) 1 calc R . P B -1
C36A C 1.0603(5) 1.0090(4) 0.0367(3) 0.067(2) Uani 0.502(4) 1 d G . P B -1
H36A H 1.1186 0.9635 0.0038 0.081 Uiso 0.502(4) 1 calc R . P B -1

loop_
_atom_site_aniso_label
_atom_site_aniso_U_11
_atom_site_aniso_U_22
_atom_site_aniso_U_33
_atom_site_aniso_U_23
_atom_site_aniso_U_13
_atom_site_aniso_U_12
Ca1 0.0278(2) 0.0180(2) 0.0232(2) 0.00380(15) 0.00065(15) -0.00946(16)
N1 0.0174(8) 0.0156(7) 0.0242(8) 0.0029(6) -0.0025(6) -0.0061(6)
N2 0.0224(8) 0.0154(7) 0.0238(8) 0.0020(6) -0.0007(6) -0.0069(6)
C2 0.0214(9) 0.0144(8) 0.0269(10) 0.0011(7) -0.0027(7) -0.0074(7)
C6 0.0199(9) 0.0128(8) 0.0305(10) -0.0002(7) 0.0001(8) -0.0071(7)
C13 0.0135(8) 0.0162(9) 0.0252(9) 0.0035(7) -0.0033(7) -0.0042(7)
C5 0.0233(10) 0.0188(9) 0.0335(11) -0.0027(8) 0.0030(8) -0.0074(8)
C3 0.0298(11) 0.0194(9) 0.0270(10) 0.0009(7) -0.0053(8) -0.0094(8)
C7 0.0197(9) 0.0222(9) 0.0277(10) 0.0008(8) -0.0039(8) -0.0056(8)
C1 0.0195(9) 0.0119(8) 0.0265(10) 0.0021(7) -0.0024(7) -0.0061(7)
C10 0.0182(9) 0.0190(9) 0.0324(10) 0.0006(8) -0.0028(8) -0.0054(7)
C24 0.0262(10) 0.0175(9) 0.0187(9) 0.0027(7) -0.0013(7) -0.0076(8)
C29 0.0272(10) 0.0201(9) 0.0206(9) 0.0021(7) -0.0031(7) -0.0055(8)
C25 0.0277(10) 0.0200(9) 0.0269(10) 0.0008(7) 0.0009(8) -0.0083(8)
C33 0.0240(10) 0.0217(10) 0.0319(11) -0.0004(8) -0.0058(8) -0.0035(8)
C4 0.0337(11) 0.0232(10) 0.0251(10) -0.0012(8) 0.0040(8) -0.0104(8)
C15 0.0247(10) 0.0207(9) 0.0260(10) 0.0049(7) -0.0042(8) -0.0058(8)
C28 0.0308(11) 0.0184(9) 0.0273(10) 0.0016(8) -0.0044(8) -0.0033(8)
C27 0.0380(12) 0.0172(9) 0.0318(11) -0.0001(8) -0.0018(9) -0.0099(9)
C18 0.0372(12) 0.0240(10) 0.0255(10) 0.0067(8) -0.0063(9) -0.0093(9)
C14 0.0224(10) 0.0185(9) 0.0239(10) 0.0045(7) -0.0019(7) -0.0056(8)
C30 0.0259(11) 0.0230(10) 0.0491(13) -0.0055(9) 0.0029(9) -0.0104(9)
C22 0.0519(14) 0.0349(12) 0.0223(10) 0.0038(9) -0.0041(9) -0.0192(11)
C26 0.0297(11) 0.0243(10) 0.0343(11) 0.0000(8) 0.0004(9) -0.0134(9)
C12 0.0201(10) 0.0300(11) 0.0454(13) 0.0005(9) -0.0009(9) -0.0085(8)
C19 0.0604(16) 0.0256(11) 0.0247(11) -0.0011(8) 0.0034(10) -0.0135(11)
C17 0.0222(10) 0.0370(12) 0.0289(11) 0.0061(9) 0.0000(8) -0.0094(9)
C35 0.0281(11) 0.0389(12) 0.0341(12) -0.0006(9) -0.0077(9) -0.0056(9)
C9 0.0236(10) 0.0364(12) 0.0358(12) 0.0028(9) -0.0076(9) -0.0028(9)
C11 0.0229(10) 0.0215(10) 0.0407(12) 0.0048(8) -0.0053(9) -0.0058(8)
C16 0.0397(12) 0.0211(10) 0.0241(10) 0.0019(8) 0.0005(9) -0.0083(9)
C8 0.0207(10) 0.0287(11) 0.0395(12) -0.0001(9) -0.0019(8) -0.0113(8)
C34 0.0252(11) 0.0315(11) 0.0378(12) -0.0016(9) -0.0009(9) -0.0074(9)
C20 0.0306(12) 0.0477(14) 0.0325(12) 0.0065(10) 0.0060(9) -0.0129(10)
C23 0.0521(15) 0.0402(13) 0.0287(12) 0.0047(10) 0.0139(11) -0.0009(11)
C21 0.0465(14) 0.0352(12) 0.0246(10) 0.0072(9) 0.0015(9) -0.0201(11)
C32 0.0255(11) 0.0487(14) 0.0458(14) 0.0053(11) 0.0007(10) -0.0115(10)
C31 0.0419(16) 0.070(2) 0.064(2) 0.0349(17) 0.0135(14) 0.0182(15)
C44 0.091(6) 0.071(6) 0.053(4) -0.029(4) -0.010(4) -0.015(4)
C43 0.120(6) 0.067(6) 0.046(5) -0.008(4) -0.004(4) -0.052(5)
C42 0.068(5) 0.108(7) 0.058(5) -0.037(4) 0.014(4) -0.060(4)
C47 0.068(5) 0.054(6) 0.063(5) -0.019(4) -0.020(4) -0.017(4)
C46 0.113(6) 0.082(6) 0.041(4) 0.001(4) -0.014(4) -0.070(4)
C45 0.064(4) 0.123(6) 0.045(4) -0.034(4) 0.002(3) -0.055(4)
C46A 0.047(3) 0.039(3) 0.056(4) -0.002(3) -0.003(2) 0.000(2)
C47A 0.123(7) 0.041(3) 0.037(3) 0.003(2) -0.003(3) -0.037(4)
C42A 0.059(3) 0.031(3) 0.057(4) 0.008(3) -0.007(3) -0.023(3)
C43A 0.053(4) 0.034(3) 0.043(3) -0.002(2) -0.005(2) -0.017(3)
C44A 0.079(4) 0.049(3) 0.038(3) -0.004(2) 0.009(3) -0.023(3)
C45A 0.051(3) 0.063(3) 0.045(3) -0.009(3) 0.012(2) -0.014(3)
C40 0.035(4) 0.074(5) 0.058(4) -0.025(4) -0.005(3) -0.025(3)
C39 0.051(5) 0.057(5) 0.067(5) 0.001(4) -0.004(4) -0.037(4)
C38 0.033(4) 0.043(4) 0.080(6) -0.001(3) -0.006(4) -0.009(4)
C41 0.054(4) 0.048(4) 0.057(4) -0.006(3) -0.018(3) -0.015(3)
C37 0.035(3) 0.084(5) 0.073(4) -0.004(4) 0.008(3) -0.023(3)
C36 0.064(4) 0.080(5) 0.053(4) 0.015(3) -0.008(3) -0.043(4)
C37A 0.074(5) 0.072(5) 0.111(7) -0.027(5) -0.039(5) 0.005(4)
C38A 0.109(15) 0.075(7) 0.068(10) 0.007(7) -0.055(12) -0.011(12)
C39A 0.088(9) 0.062(6) 0.053(5) -0.010(4) 0.001(5) -0.034(6)
C40A 0.065(4) 0.065(4) 0.055(4) 0.003(3) 0.004(3) -0.002(3)
C41A 0.111(6) 0.062(4) 0.051(4) 0.011(3) 0.023(4) -0.011(4)
C36A 0.061(4) 0.053(4) 0.094(5) -0.020(3) 0.032(4) -0.027(3)

loop_
_atom_type_symbol
_atom_type_description
_atom_type_scat_dispersion_real
_atom_type_scat_dispersion_imag
_atom_type_scat_source
C C 0.0181 0.0091 'International Tables Vol C Tables 4.2.6.8 and 6.1.1.4'
H H 0.0000 0.0000 'International Tables Vol C Tables 4.2.6.8 and 6.1.1.4'
Ca Ca 0.3641 1.2855 'International Tables Vol C Tables 4.2.6.8 and 6.1.1.4'
N N 0.0311 0.0180 'International Tables Vol C Tables 4.2.6.8 and 6.1.1.4'

loop_
_exptl_crystal_face_index_h
_exptl_crystal_face_index_k
_exptl_crystal_face_index_l
_exptl_crystal_face_perp_dist
_exptl_oxdiff_crystal_face_indexfrac_h
_exptl_oxdiff_crystal_face_indexfrac_k
_exptl_oxdiff_crystal_face_indexfrac_l
_exptl_oxdiff_crystal_face_x
_exptl_oxdiff_crystal_face_y
_exptl_oxdiff_crystal_face_z
-6 0 0 0.0606 -6.0007 -0.0012 0.0004 -0.6404 0.4353 0.5428
0 5 8 0.1867 -0.0015 5.0059 7.9961 -0.5760 0.4798 -0.5848
6 0 -1 0.1038 6.0006 0.0007 -1.0000 0.6224 -0.5033 -0.5089
-2 -6 -8 0.1786 -1.9983 -6.0068 -7.9958 0.5066 -0.3219 0.8284
-5 0 -8 0.0544 -5.0009 -0.0048 -7.9966 -0.6781 -0.1811 0.7238
5 0 8 0.1021 5.0009 0.0048 7.9966 0.6781 0.1811 -0.7238
1 6 -2 0.2147 0.9978 6.0019 -2.0003 -0.7938 -0.2854 -0.3987
0 -6 3 0.2118 0.0023 -6.0012 2.9998 0.9186 0.2808 0.2743
-5 -5 -6 0.1737 -4.9990 -5.0060 -5.9966 0.0784 0.0189 0.9693
0 0 -13 0.0459 -0.0005 -0.0062 -12.9950 -0.2347 -0.8838 0.4411
0 0 13 0.0629 0.0005 0.0062 12.9950 0.2347 0.8838 -0.4411
-6 -5 -2 0.1676 -5.9989 -5.0043 -1.9980 0.0438 0.3634 0.9240
3 2 -11 0.1178 2.9992 1.9963 -10.9963 -0.1665 -0.9911 -0.0235
6 0 -6 0.0989 6.0004 -0.0016 -5.9981 0.5321 -0.8432 -0.3392
7 2 -2 0.1615 7.0000 2.0013 -2.0000 0.4229 -0.6694 -0.6908
6 0 3 0.0971 6.0008 0.0026 2.9985 0.6946 -0.2314 -0.6446
-2 -7 2 0.2020 -1.9976 -7.0025 2.0005 0.8312 0.3707 0.5518

loop_
_geom_angle_atom_site_label_1
_geom_angle_atom_site_label_2
_geom_angle_atom_site_label_3
_geom_angle
_geom_angle_site_symmetry_1
_geom_angle_site_symmetry_3
Ca1 Ca1 H 39.2(6) 2_666 .
N2 Ca1 Ca1 140.46(4) . 2_666
N2 Ca1 C2 79.02(6) . .
N2 Ca1 C6 75.78(6) . .
N2 Ca1 C5 104.10(6) . .
N2 Ca1 C3 107.41(6) . .
N2 Ca1 C1 60.93(6) . .
N2 Ca1 C4 120.79(6) . .
N2 Ca1 H 129.6(6) . .
C2 Ca1 Ca1 131.33(4) . 2_666
C2 Ca1 C6 52.02(5) . .
C2 Ca1 C5 59.25(6) . .
C2 Ca1 C3 28.51(6) . .
C2 Ca1 C4 50.58(6) . .
C2 Ca1 H 146.3(6) . .
C6 Ca1 Ca1 140.75(4) . 2_666
C6 Ca1 C5 28.33(6) . .
C6 Ca1 C3 59.10(6) . .
C6 Ca1 C4 50.41(6) . .
C6 Ca1 H 111.8(6) . .
C5 Ca1 Ca1 113.24(4) . 2_666
C5 Ca1 C3 49.48(6) . .
C5 Ca1 C4 27.96(6) . .
C5 Ca1 H 92.8(6) . .
C3 Ca1 Ca1 106.51(4) . 2_666
C3 Ca1 C4 27.94(6) . .
C3 Ca1 H 119.2(6) . .
C1 Ca1 Ca1 157.46(5) . 2_666
C1 Ca1 C2 29.77(5) . .
C1 Ca1 C6 29.82(5) . .
C1 Ca1 C5 51.35(6) . .
C1 Ca1 C3 51.36(6) . .
C1 Ca1 C4 60.00(6) . .
C1 Ca1 H 141.5(6) . .
C4 Ca1 Ca1 98.63(4) . 2_666
C4 Ca1 H 95.8(6) . .
C13 N1 C1 116.26(15) . .
C13 N2 Ca1 129.18(13) . .
C13 N2 C24 130.82(16) . .
C24 N2 Ca1 99.63(11) . .
C3 C2 Ca1 78.42(11) . .
C3 C2 C7 122.00(17) . .
C3 C2 C1 119.07(18) . .
C7 C2 Ca1 118.16(12) . .
C1 C2 Ca1 72.64(10) . .
C1 C2 C7 118.92(17) . .
C5 C6 Ca1 78.30(11) . .
C5 C6 C1 119.33(18) . .
C5 C6 C10 122.19(17) . .
C1 C6 Ca1 72.48(10) . .
C1 C6 C10 118.48(17) . .
C10 C6 Ca1 119.57(12) . .
N1 C13 N2 119.41(17) . .
N1 C13 C14 113.32(16) . .
N2 C13 C14 127.23(17) . .
Ca1 C5 H5 121.5 . .
C6 C5 Ca1 73.37(11) . .
C6 C5 H5 119.2 . .
C6 C5 C4 121.63(19) . .
C4 C5 Ca1 77.11(12) . .
C4 C5 H5 119.2 . .
Ca1 C3 H3 121.9 . .
C2 C3 Ca1 73.06(11) . .
C2 C3 H3 119.2 . .
C4 C3 Ca1 77.03(12) . .
C4 C3 C2 121.57(19) . .
C4 C3 H3 119.2 . .
C2 C7 H7 107.4 . .
C2 C7 C9 113.50(17) . .
C2 C7 C8 110.64(16) . .
C9 C7 H7 107.4 . .
C9 C7 C8 110.28(18) . .
C8 C7 H7 107.4 . .
N1 C1 Ca1 114.05(11) . .
N1 C1 C2 121.12(17) . .
N1 C1 C6 119.73(17) . .
C2 C1 Ca1 77.60(10) . .
C2 C1 C6 119.14(17) . .
C6 C1 Ca1 77.71(10) . .
C6 C10 H10 107.5 . .
C6 C10 C12 114.09(17) . .
C6 C10 C11 109.52(16) . .
C12 C10 H10 107.5 . .
C12 C10 C11 110.45(16) . .
C11 C10 H10 107.5 . .
N2 C24 C29 121.12(18) . .
C25 C24 N2 118.67(17) . .
C25 C24 C29 119.13(18) . .
C24 C29 C33 121.34(18) . .
C28 C29 C24 118.86(19) . .
C28 C29 C33 119.78(18) . .
C24 C25 C30 121.43(18) . .
C26 C25 C24 119.19(19) . .
C26 C25 C30 119.38(19) . .
C29 C33 H33 107.6 . .
C29 C33 C35 110.96(18) . .
C29 C33 C34 113.04(18) . .
C35 C33 H33 107.6 . .
C34 C33 H33 107.6 . .
C34 C33 C35 109.78(17) . .
Ca1 C4 H4 120.8 . .
C5 C4 Ca1 74.93(12) . .
C5 C4 H4 120.4 . .
C3 C4 Ca1 75.03(12) . .
C3 C4 C5 119.17(19) . .
C3 C4 H4 120.4 . .
H15A C15 H15B 108.0 . .
C18 C15 H15A 109.4 . .
C18 C15 H15B 109.4 . .
C18 C15 C14 111.24(16) . .
C14 C15 H15A 109.4 . .
C14 C15 H15B 109.4 . .
C29 C28 H28 119.0 . .
C27 C28 C29 122.01(19) . .
C27 C28 H28 119.0 . .
C28 C27 H27 120.6 . .
C28 C27 C26 118.83(19) . .
C26 C27 H27 120.6 . .
C15 C18 H18 109.4 . .
C22 C18 C15 109.57(17) . .
C22 C18 H18 109.4 . .
C22 C18 C21 109.82(19) . .
C21 C18 C15 109.20(17) . .
C21 C18 H18 109.4 . .
C13 C14 C15 107.75(15) . .
C13 C14 C17 109.39(16) . .
C17 C14 C15 107.25(16) . .
C16 C14 C13 115.62(16) . .
C16 C14 C15 107.82(16) . .
C16 C14 C17 108.68(17) . .
C25 C30 H30 106.6 . .
C32 C30 C25 113.95(18) . .
C32 C30 H30 106.6 . .
C31 C30 C25 112.1(2) . .
C31 C30 H30 106.6 . .
C31 C30 C32 110.4(2) . .
C18 C22 H22A 109.9 . .
C18 C22 H22B 109.9 . .
C18 C22 C19 108.83(19) . .
H22A C22 H22B 108.3 . .
C19 C22 H22A 109.9 . .
C19 C22 H22B 109.9 . .
C25 C26 H26 119.1 . .
C27 C26 C25 121.8(2) . .
C27 C26 H26 119.1 . .
C10 C12 H12A 109.5 . .
C10 C12 H12B 109.5 . .
C10 C12 H12C 109.5 . .
H12A C12 H12B 109.5 . .
H12A C12 H12C 109.5 . .
H12B C12 H12C 109.5 . .
C22 C19 H19 109.3 . .
C22 C19 C16 110.10(19) . .
C16 C19 H19 109.3 . .
C23 C19 C22 109.45(19) . .
C23 C19 H19 109.3 . .
C23 C19 C16 109.5(2) . .
C14 C17 H17A 109.5 . .
C14 C17 H17B 109.5 . .
H17A C17 H17B 108.1 . .
C20 C17 C14 110.72(18) . .
C20 C17 H17A 109.5 . .
C20 C17 H17B 109.5 . .
C33 C35 H35A 109.5 . .
C33 C35 H35B 109.5 . .
C33 C35 H35C 109.5 . .
H35A C35 H35B 109.5 . .
H35A C35 H35C 109.5 . .
H35B C35 H35C 109.5 . .
C7 C9 H9A 109.5 . .
C7 C9 H9B 109.5 . .
C7 C9 H9C 109.5 . .
H9A C9 H9B 109.5 . .
H9A C9 H9C 109.5 . .
H9B C9 H9C 109.5 . .
C10 C11 H11A 109.5 . .
C10 C11 H11B 109.5 . .
C10 C11 H11C 109.5 . .
H11A C11 H11B 109.5 . .
H11A C11 H11C 109.5 . .
H11B C11 H11C 109.5 . .
C14 C16 H16A 109.5 . .
C14 C16 H16B 109.5 . .
C19 C16 C14 110.59(17) . .
C19 C16 H16A 109.5 . .
C19 C16 H16B 109.5 . .
H16A C16 H16B 108.1 . .
C7 C8 H8A 109.5 . .
C7 C8 H8B 109.5 . .
C7 C8 H8C 109.5 . .
H8A C8 H8B 109.5 . .
H8A C8 H8C 109.5 . .
H8B C8 H8C 109.5 . .
C33 C34 H34A 109.5 . .
C33 C34 H34B 109.5 . .
C33 C34 H34C 109.5 . .
H34A C34 H34B 109.5 . .
H34A C34 H34C 109.5 . .
H34B C34 H34C 109.5 . .
C17 C20 H20 109.5 . .
C23 C20 C17 109.96(19) . .
C23 C20 H20 109.5 . .
C23 C20 C21 108.8(2) . .
C21 C20 C17 109.44(19) . .
C21 C20 H20 109.5 . .
C19 C23 H23A 109.7 . .
C19 C23 H23B 109.7 . .
C20 C23 C19 109.87(19) . .
C20 C23 H23A 109.7 . .
C20 C23 H23B 109.7 . .
H23A C23 H23B 108.2 . .
C18 C21 C20 109.49(18) . .
C18 C21 H21A 109.8 . .
C18 C21 H21B 109.8 . .
C20 C21 H21A 109.8 . .
C20 C21 H21B 109.8 . .
H21A C21 H21B 108.2 . .
C30 C32 H32A 109.5 . .
C30 C32 H32B 109.5 . .
C30 C32 H32C 109.5 . .
H32A C32 H32B 109.5 . .
H32A C32 H32C 109.5 . .
H32B C32 H32C 109.5 . .
C30 C31 H31A 109.5 . .
C30 C31 H31B 109.5 . .
C30 C31 H31C 109.5 . .
H31A C31 H31B 109.5 . .
H31A C31 H31C 109.5 . .
H31B C31 H31C 109.5 . .
C43 C44 H44 120.0 . .
C43 C44 C45 120.0 . .
C45 C44 H44 120.0 . .
C44 C43 H43 120.0 . .
C42 C43 C44 120.0 . .
C42 C43 H43 120.0 . .
C43 C42 H42 120.0 . .
C43 C42 C47 120.0 . .
C47 C42 H42 120.0 . .
C42 C47 H47 120.0 . .
C42 C47 C46 120.0 . .
C46 C47 H47 120.0 . .
C47 C46 H46 120.0 . .
C45 C46 C47 120.0 . .
C45 C46 H46 120.0 . .
C44 C45 H45 120.0 . .
C46 C45 C44 120.0 . .
C46 C45 H45 120.0 . .
C47A C46A H46A 120.0 . .
C47A C46A C45A 120.0 . .
C45A C46A H46A 120.0 . .
C46A C47A H47A 120.0 . .
C46A C47A C42A 120.0 . .
C42A C47A H47A 120.0 . .
C47A C42A H42A 120.0 . .
C43A C42A C47A 120.0 . .
C43A C42A H42A 120.0 . .
C42A C43A H43A 120.0 . .
C42A C43A C44A 120.0 . .
C44A C43A H43A 120.0 . .
C43A C44A H44A 120.0 . .
C45A C44A C43A 120.0 . .
C45A C44A H44A 120.0 . .
C46A C45A H45A 120.0 . .
C44A C45A C46A 120.0 . .
C44A C45A H45A 120.0 . .
C39 C40 H40 119.7 . .
C39 C40 C41 120.7(8) . .
C39 C40 C38A 20.4(5) . .
C39 C40 C40A 109.8(8) . .
C41 C40 H40 119.7 . .
C41 C40 C38A 100.8(6) . .
C41 C40 C40A 38.5(4) . .
C38A C40 H40 139.3 . .
C39A C40 H40 168.0 . .
C39A C40 C39 55.2(15) . .
C39A C40 C41 66.6(16) . .
C39A C40 C38A 34.8(13) . .
C39A C40 C40A 60.9(12) . .
C40A C40 H40 116.7 . .
C40A C40 C38A 91.6(5) . .
C40 C39 H39 119.7 . .
C40 C39 C38 120.6(11) . .
C40 C39 C37A 115.5(8) . .
C38 C39 H39 119.7 . .
C38 C39 C37A 32.2(6) . .
C37A C39 H39 114.8 . .
C38A C39 C40 117.6(14) . .
C38A C39 H39 121.2 . .
C38A C39 C38 12.4(8) . .
C38A C39 C37A 20.1(9) . .
C38A C39 C39A 95.5(13) . .
C39A C39 C40 22.1(5) . .
C39A C39 H39 141.0 . .
C39A C39 C38 99.0(10) . .
C39A C39 C37A 95.0(7) . .
C39 C38 H38 121.1 . .
C39 C38 C39A 35.5(6) . .
C37 C38 C39 117.8(10) . .
C37 C38 H38 121.1 . .
C37 C38 C39A 82.4(6) . .
C37A C38 C39 106.6(9) . .
C37A C38 H38 82.3 . .
C37A C38 C37 81.5(8) . .
C37A C38 C39A 100.6(6) . .
C38A C38 C39 11.9(7) . .
C38A C38 H38 122.7 . .
C38A C38 C37 114.9(12) . .
C38A C38 C37A 94.8(11) . .
C38A C38 C39A 34.0(7) . .
C39A C38 H38 156.4 . .
C40 C41 H41 120.0 . .
C36 C41 C40 120.0(7) . .
C36 C41 H41 120.0 . .
C39A C41 C40 22.4(5) . .
C39A C41 H41 141.9 . .
C39A C41 C36 97.9(6) . .
C40A C41 C40 82.1(7) . .
C40A C41 H41 99.9 . .
C40A C41 C36 88.0(7) . .
C40A C41 C39A 75.9(6) . .
C38 C37 H37 119.7 . .
C38 C37 C37A 42.7(6) . .
C38 C37 C38A 21.4(3) . .
C38 C37 C36A 84.9(6) . .
C36 C37 C38 120.7(6) . .
C36 C37 H37 119.7 . .
C36 C37 C37A 121.6(5) . .
C36 C37 C38A 99.7(5) . .
C36 C37 C36A 91.1(5) . .
C37A C37 H37 102.3 . .
C37A C37 C38A 47.3(3) . .
C37A C37 C36A 44.5(2) . .
C38A C37 H37 140.3 . .
C38A C37 C36A 79.7(3) . .
C36A C37 H37 94.1 . .
C41 C36 C37 120.3(6) . .
C41 C36 H36 119.9 . .
C41 C36 C39A 39.1(4) . .
C41 C36 C40A 36.8(3) . .
C41 C36 C41A 81.9(4) . .
C37 C36 H36 119.9 . .
C37 C36 C39A 81.3(4) . .
C37 C36 C40A 108.7(5) . .
C37 C36 C41A 89.1(5) . .
C39A C36 H36 158.6 . .
C40A C36 H36 118.9 . .
C40A C36 C39A 44.3(2) . .
C40A C36 C41A 45.2(2) . .
C41A C36 H36 99.1 . .
C41A C36 C39A 76.8(3) . .
C39 C37A H37A 123.0 . .
C38 C37A C39 41.3(5) . .
C38 C37A C37 55.8(6) . .
C38 C37A H37A 102.2 . .
C38 C37A C38A 31.4(5) . .
C38 C37A C36A 129.9(6) . .
C37 C37A C39 79.7(4) . .
C37 C37A H37A 118.8 . .
C38A C37A C39 10.0(5) . .
C38A C37A C37 72.4(4) . .
C38A C37A H37A 120.0 . .
C38A C37A C36A 120.0 . .
C36A C37A C39 116.1(4) . .
C36A C37A C37 79.6(4) . .
C36A C37A H37A 120.0 . .
C40 C38A C37 98.7(6) . .
C40 C38A H38A 109.8 . .
C39 C38A C40 42.0(11) . .
C39 C38A C38 155.7(14) . .
C39 C38A C37 138.0(13) . .
C39 C38A C37A 150.0(13) . .
C39 C38A H38A 73.6 . .
C39 C38A C39A 54.3(11) . .
C38 C38A C40 139.3(13) . .
C38 C38A C37 43.7(10) . .
C38 C38A C37A 53.8(10) . .
C38 C38A H38A 87.8 . .
C38 C38A C39A 128.9(10) . .
C37 C38A H38A 123.3 . .
C37A C38A C40 129.7(4) . .
C37A C38A C37 60.3(3) . .
C37A C38A H38A 120.0 . .
C37A C38A C39A 120.0 . .
C39A C38A C40 12.3(5) . .
C39A C38A C37 86.9(3) . .
C39A C38A H38A 120.0 . .
C40 C39A C39 102.7(18) . .
C40 C39A C38 146.7(16) . .
C40 C39A C41 91.0(17) . .
C40 C39A C36 133.2(19) . .
C40 C39A C38A 132.9(17) . .
C40 C39A H39A 31.2 . .
C40 C39A C40A 100.1(14) . .
C39 C39A C38 45.5(6) . .
C39 C39A C41 161.9(10) . .
C39 C39A C36 120.9(6) . .
C39 C39A C38A 30.1(5) . .
C39 C39A H39A 94.5 . .
C39 C39A C40A 141.9(7) . .
C38 C39A C36 75.5(4) . .
C38 C39A H39A 125.6 . .
C41 C39A C38 118.3(7) . .
C41 C39A C36 43.0(5) . .
C41 C39A C38A 134.9(5) . .
C41 C39A H39A 91.2 . .
C41 C39A C40A 43.4(4) . .
C36 C39A H39A 122.0 . .
C38A C39A C38 17.0(4) . .
C38A C39A C36 92.0(3) . .
C38A C39A H39A 120.0 . .
C40A C39A C38 112.0(4) . .
C40A C39A C36 55.6(3) . .
C40A C39A C38A 120.0 . .
C40A C39A H39A 120.0 . .
C40 C40A C36 94.0(6) . .
C40 C40A H40A 102.6 . .
C41 C40A C40 59.4(6) . .
C41 C40A C36 55.2(6) . .
C41 C40A C39A 60.7(6) . .
C41 C40A H40A 79.0 . .
C41 C40A C41A 132.8(6) . .
C36 C40A H40A 112.5 . .
C39A C40A C40 19.0(4) . .
C39A C40A C36 80.1(4) . .
C39A C40A H40A 120.0 . .
C39A C40A C41A 120.0 . .
C41A C40A C40 136.6(5) . .
C41A C40A C36 77.9(4) . .
C41A C40A H40A 120.0 . .
C36 C41A H41A 120.7 . .
C40A C41A C36 57.0(3) . .
C40A C41A H41A 120.0 . .
C36A C41A C36 92.0(3) . .
C36A C41A C40A 120.0 . .
C36A C41A H41A 120.0 . .
C37 C36A H36A 127.6 . .
C37A C36A C37 55.9(3) . .
C37A C36A H36A 120.0 . .
C41A C36A C37 87.2(3) . .
C41A C36A C37A 120.0 . .
C41A C36A H36A 120.0 . .

loop_
_geom_bond_atom_site_label_1
_geom_bond_atom_site_label_2
_geom_bond_distance
_geom_bond_site_symmetry_2
Ca1 Ca1 3.3694(7) 2_666
Ca1 N2 2.3356(16) .
Ca1 C2 2.8025(19) .
Ca1 C6 2.8061(18) .
Ca1 C5 2.868(2) .
Ca1 C3 2.870(2) .
Ca1 C1 2.7387(18) .
Ca1 C4 2.895(2) .
Ca1 H 2.19(2) .
N1 C13 1.318(2) .
N1 C1 1.387(2) .
N2 C13 1.352(2) .
N2 C24 1.417(2) .
C2 C3 1.399(3) .
C2 C7 1.521(3) .
C2 C1 1.425(3) .
C6 C5 1.390(3) .
C6 C1 1.428(3) .
C6 C10 1.521(3) .
C13 C14 1.543(3) .
C5 H5 0.9300 .
C5 C4 1.392(3) .
C3 H3 0.9300 .
C3 C4 1.392(3) .
C7 H7 0.9800 .
C7 C9 1.528(3) .
C7 C8 1.532(3) .
C10 H10 0.9800 .
C10 C12 1.523(3) .
C10 C11 1.536(3) .
C24 C29 1.422(3) .
C24 C25 1.412(3) .
C29 C33 1.520(3) .
C29 C28 1.390(3) .
C25 C30 1.527(3) .
C25 C26 1.391(3) .
C33 H33 0.9800 .
C33 C35 1.531(3) .
C33 C34 1.530(3) .
C4 H4 0.9300 .
C15 H15A 0.9700 .
C15 H15B 0.9700 .
C15 C18 1.534(3) .
C15 C14 1.554(2) .
C28 H28 0.9300 .
C28 C27 1.380(3) .
C27 H27 0.9300 .
C27 C26 1.382(3) .
C18 H18 0.9800 .
C18 C22 1.525(3) .
C18 C21 1.530(3) .
C14 C17 1.546(3) .
C14 C16 1.537(3) .
C30 H30 0.9800 .
C30 C32 1.515(3) .
C30 C31 1.486(4) .
C22 H22A 0.9700 .
C22 H22B 0.9700 .
C22 C19 1.531(3) .
C26 H26 0.9300 .
C12 H12A 0.9600 .
C12 H12B 0.9600 .
C12 H12C 0.9600 .
C19 H19 0.9800 .
C19 C16 1.537(3) .
C19 C23 1.527(4) .
C17 H17A 0.9700 .
C17 H17B 0.9700 .
C17 C20 1.537(3) .
C35 H35A 0.9600 .
C35 H35B 0.9600 .
C35 H35C 0.9600 .
C9 H9A 0.9600 .
C9 H9B 0.9600 .
C9 H9C 0.9600 .
C11 H11A 0.9600 .
C11 H11B 0.9600 .
C11 H11C 0.9600 .
C16 H16A 0.9700 .
C16 H16B 0.9700 .
C8 H8A 0.9600 .
C8 H8B 0.9600 .
C8 H8C 0.9600 .
C34 H34A 0.9600 .
C34 H34B 0.9600 .
C34 H34C 0.9600 .
C20 H20 0.9800 .
C20 C23 1.520(4) .
C20 C21 1.533(3) .
C23 H23A 0.9700 .
C23 H23B 0.9700 .
C21 H21A 0.9700 .
C21 H21B 0.9700 .
C32 H32A 0.9600 .
C32 H32B 0.9600 .
C32 H32C 0.9600 .
C31 H31A 0.9600 .
C31 H31B 0.9600 .
C31 H31C 0.9600 .
C44 H44 0.9300 .
C44 C43 1.3900 .
C44 C45 1.3900 .
C43 H43 0.9300 .
C43 C42 1.3900 .
C42 H42 0.9300 .
C42 C47 1.3900 .
C47 H47 0.9300 .
C47 C46 1.3900 .
C46 H46 0.9300 .
C46 C45 1.3900 .
C45 H45 0.9300 .
C46A H46A 0.9300 .
C46A C47A 1.3900 .
C46A C45A 1.3900 .
C47A H47A 0.9300 .
C47A C42A 1.3900 .
C42A H42A 0.9300 .
C42A C43A 1.3900 .
C43A H43A 0.9300 .
C43A C44A 1.3900 .
C44A H44A 0.9300 .
C44A C45A 1.3900 .
C45A H45A 0.9300 .
C40 H40 0.9300 .
C40 C39 1.348(16) .
C40 C41 1.361(12) .
C40 C38A 1.784(12) .
C40 C39A 0.519(10) .
C40 C40A 1.567(12) .
C39 H39 0.9300 .
C39 C38 1.395(12) .
C39 C37A 2.027(10) .
C39 C38A 0.701(10) .
C39 C39A 1.135(14) .
C38 H38 0.9300 .
C38 C37 1.372(13) .
C38 C37A 1.126(13) .
C38 C38A 0.726(9) .
C38 C39A 1.931(9) .
C41 H41 0.9300 .
C41 C36 1.350(9) .
C41 C39A 1.250(10) .
C41 C40A 0.984(8) .
C37 H37 0.9300 .
C37 C36 1.372(10) .
C37 C37A 1.642(9) .
C37 C38A 1.802(10) .
C37 C36A 1.951(9) .
C36 H36 0.9300 .
C36 C39A 1.961(9) .
C36 C40A 1.643(9) .
C36 C41A 1.916(9) .
C37A H37A 0.9300 .
C37A C38A 1.3900 .
C37A C36A 1.3900 .
C38A H38A 0.9300 .
C38A C39A 1.3900 .
C39A H39A 0.9300 .
C39A C40A 1.3900 .
C40A H40A 0.9300 .
C40A C41A 1.3900 .
C41A H41A 0.9300 .
C41A C36A 1.3900 .
C36A H36A 0.9300 .

loop_
_geom_torsion_atom_site_label_1
_geom_torsion_atom_site_label_2
_geom_torsion_atom_site_label_3
_geom_torsion_atom_site_label_4
_geom_torsion
Ca1 N2 C13 N1 -2.7(2)
Ca1 N2 C13 C14 -179.98(13)
Ca1 N2 C24 C29 -94.75(17)
Ca1 N2 C24 C25 73.25(17)
Ca1 C2 C3 C4 -62.45(18)
Ca1 C2 C7 C9 -81.88(19)
Ca1 C2 C7 C8 153.53(13)
Ca1 C2 C1 N1 -110.77(16)
Ca1 C2 C1 C6 68.15(15)
Ca1 C6 C5 C4 62.78(18)
Ca1 C6 C1 N1 110.85(16)
Ca1 C6 C1 C2 -68.09(15)
Ca1 C6 C10 C12 76.07(19)
Ca1 C6 C10 C11 -159.55(13)
Ca1 C5 C4 C3 62.83(17)
Ca1 C3 C4 C5 -62.78(17)
N1 C13 C14 C15 -55.2(2)
N1 C13 C14 C17 61.1(2)
N1 C13 C14 C16 -175.83(16)
N2 C13 C14 C15 122.29(19)
N2 C13 C14 C17 -121.4(2)
N2 C13 C14 C16 1.6(3)
N2 C24 C29 C33 -7.9(3)
N2 C24 C29 C28 170.70(17)
N2 C24 C25 C30 8.5(3)
N2 C24 C25 C26 -172.38(18)
C2 C3 C4 Ca1 60.50(17)
C2 C3 C4 C5 -2.3(3)
C6 C5 C4 Ca1 -60.94(17)
C6 C5 C4 C3 1.9(3)
C13 N1 C1 Ca1 3.72(19)
C13 N1 C1 C2 93.4(2)
C13 N1 C1 C6 -85.5(2)
C13 N2 C24 C29 78.7(3)
C13 N2 C24 C25 -113.3(2)
C13 C14 C17 C20 -175.40(17)
C13 C14 C16 C19 178.39(17)
C5 C6 C1 Ca1 65.08(16)
C5 C6 C1 N1 175.92(16)
C5 C6 C1 C2 -3.0(3)
C5 C6 C10 C12 -18.6(3)
C5 C6 C10 C11 105.8(2)
C3 C2 C7 C9 11.9(3)
C3 C2 C7 C8 -112.7(2)
C3 C2 C1 Ca1 -65.52(16)
C3 C2 C1 N1 -176.29(16)
C3 C2 C1 C6 2.6(3)
C7 C2 C3 Ca1 -116.10(17)
C7 C2 C3 C4 -178.56(18)
C7 C2 C1 Ca1 113.09(16)
C7 C2 C1 N1 2.3(3)
C7 C2 C1 C6 -178.76(16)
C1 N1 C13 N2 -1.3(2)
C1 N1 C13 C14 176.34(15)
C1 C2 C3 Ca1 62.46(15)
C1 C2 C3 C4 0.0(3)
C1 C2 C7 C9 -166.66(18)
C1 C2 C7 C8 68.8(2)
C1 C6 C5 Ca1 -62.03(15)
C1 C6 C5 C4 0.8(3)
C1 C6 C10 C12 161.14(17)
C1 C6 C10 C11 -74.5(2)
C10 C6 C5 Ca1 117.71(17)
C10 C6 C5 C4 -179.50(18)
C10 C6 C1 Ca1 -114.67(15)
C10 C6 C1 N1 -3.8(3)
C10 C6 C1 C2 177.24(16)
C24 N2 C13 N1 -174.25(18)
C24 N2 C13 C14 8.4(3)
C24 C29 C33 C35 105.3(2)
C24 C29 C33 C34 -130.88(19)
C24 C29 C28 C27 0.5(3)
C24 C25 C30 C32 -146.0(2)
C24 C25 C30 C31 87.6(3)
C24 C25 C26 C27 2.4(3)
C29 C24 C25 C30 176.76(19)
C29 C24 C25 C26 -4.1(3)
C29 C28 C27 C26 -2.3(3)
C25 C24 C29 C33 -175.86(18)
C25 C24 C29 C28 2.8(3)
C33 C29 C28 C27 179.11(19)
C15 C18 C22 C19 -60.0(2)
C15 C18 C21 C20 59.9(2)
C15 C14 C17 C20 -58.8(2)
C15 C14 C16 C19 57.8(2)
C28 C29 C33 C35 -73.3(2)
C28 C29 C33 C34 50.5(3)
C28 C27 C26 C25 0.8(3)
C18 C15 C14 C13 176.55(16)
C18 C15 C14 C17 58.9(2)
C18 C15 C14 C16 -58.0(2)
C18 C22 C19 C16 60.5(3)
C18 C22 C19 C23 -60.0(2)
C14 C15 C18 C22 60.0(2)
C14 C15 C18 C21 -60.3(2)
C14 C17 C20 C23 -58.7(2)
C14 C17 C20 C21 60.7(3)
C30 C25 C26 C27 -178.5(2)
C22 C18 C21 C20 -60.3(2)
C22 C19 C16 C14 -60.5(3)
C22 C19 C23 C20 60.9(2)
C26 C25 C30 C32 34.8(3)
C26 C25 C30 C31 -91.5(3)
C17 C14 C16 C19 -58.2(2)
C17 C20 C23 C19 59.4(2)
C17 C20 C21 C18 -60.2(3)
C16 C14 C17 C20 57.5(2)
C16 C19 C23 C20 -59.9(2)
C23 C19 C16 C14 59.9(2)
C23 C20 C21 C18 59.9(2)
C21 C18 C22 C19 60.0(2)
C21 C20 C23 C19 -60.4(2)
C44 C43 C42 C47 0.0
C43 C44 C45 C46 0.0
C43 C42 C47 C46 0.0
C42 C47 C46 C45 0.0
C47 C46 C45 C44 0.0
C45 C44 C43 C42 0.0
C46A C47A C42A C43A 0.0
C47A C46A C45A C44A 0.0
C47A C42A C43A C44A 0.0
C42A C43A C44A C45A 0.0
C43A C44A C45A C46A 0.0
C45A C46A C47A C42A 0.0
C40 C39 C38 C37 -1.0(19)
C40 C39 C38 C37A -90.1(13)
C40 C39 C38 C38A -80(4)
C40 C39 C38 C39A -5.1(7)
C40 C39 C38A C38 107(3)
C40 C39 C38A C37 27(2)
C40 C39 C38A C37A -89(2)
C40 C39 C38A C39A 0.1(7)
C40 C39 C39A C38 168.3(18)
C40 C39 C39A C41 138(3)
C40 C39 C39A C36 162(2)
C40 C39 C39A C38A -179.7(15)
C40 C39 C39A C40A -125(3)
C40 C41 C36 C37 -0.9(11)
C40 C41 C36 C39A 4.2(7)
C40 C41 C36 C40A 79.7(8)
C40 C41 C36 C41A 83.2(7)
C40 C41 C39A C39 -139(3)
C40 C41 C39A C38 -163.4(18)
C40 C41 C39A C36 -170.3(16)
C40 C41 C39A C38A -167.8(18)
C40 C41 C39A C40A 103.7(15)
C40 C41 C40A C36 -120.6(6)
C40 C41 C40A C39A -22.0(5)
C40 C41 C40A C41A -127.1(7)
C40 C38A C39A C39 0(2)
C40 C38A C39A C38 150(3)
C40 C38A C39A C41 163(3)
C40 C38A C39A C36 165(2)
C40 C38A C39A C40A -144(2)
C40 C39A C40A C41 80.6(18)
C40 C39A C40A C36 136(2)
C40 C39A C40A C41A -154(2)
C40 C40A C41A C36 -82.8(9)
C40 C40A C41A C36A -11.9(9)
C39 C40 C41 C36 0.4(13)
C39 C40 C41 C39A 11.4(12)
C39 C40 C41 C40A 83.5(9)
C39 C40 C38A C38 -143(2)
C39 C40 C38A C37 -162.2(17)
C39 C40 C38A C37A 139.4(19)
C39 C40 C38A C39A -179(2)
C39 C40 C39A C38 -15(2)
C39 C40 C39A C41 -168.0(13)
C39 C40 C39A C36 -159(2)
C39 C40 C39A C38A 0.2(11)
C39 C40 C39A C40A 149.3(14)
C39 C40 C40A C41 -114.8(9)
C39 C40 C40A C36 -69.7(8)
C39 C40 C40A C39A -26.5(15)
C39 C40 C40A C41A 6.8(14)
C39 C38 C37 C36 0.5(16)
C39 C38 C37 C37A -104.3(12)
C39 C38 C37 C38A -12.9(8)
C39 C38 C37 C36A -87.7(12)
C39 C38 C37A C37 116.6(12)
C39 C38 C37A C38A 2.1(6)
C39 C38 C37A C36A 85.2(12)
C39 C38 C38A C40 79(4)
C39 C38 C38A C37 107(3)
C39 C38 C38A C37A -170(3)
C39 C38 C38A C39A 88(4)
C39 C37A C38A C40 -60(2)
C39 C37A C38A C38 172(2)
C39 C37A C38A C37 -136(2)
C39 C37A C38A C39A -70(2)
C39 C37A C36A C37 73.0(5)
C39 C37A C36A C41A 10.4(5)
C39 C38A C39A C40 0(2)
C39 C38A C39A C38 149.5(19)
C39 C38A C39A C41 162.9(18)
C39 C38A C39A C36 164.6(16)
C39 C38A C39A C40A -144.7(16)
C39 C39A C40A C40 126(3)
C39 C39A C40A C41 -153.2(15)
C39 C39A C40A C36 -97.7(12)
C39 C39A C40A C41A -28.1(11)
C38 C39 C38A C40 -107(3)
C38 C39 C38A C37 -80(4)
C38 C39 C38A C37A 164(5)
C38 C39 C38A C39A -107(3)
C38 C39 C39A C40 -168.3(18)
C38 C39 C39A C41 -30(3)
C38 C39 C39A C36 -6.0(14)
C38 C39 C39A C38A 12.0(8)
C38 C39 C39A C40A 66.3(16)
C38 C37 C36 C41 0.5(12)
C38 C37 C36 C39A -2.8(8)
C38 C37 C36 C40A -38.1(10)
C38 C37 C36 C41A -79.5(8)
C38 C37 C37A C39 36.8(6)
C38 C37 C37A C38A 29.8(5)
C38 C37 C37A C36A 156.1(5)
C38 C37 C38A C40 161.7(16)
C38 C37 C38A C39 144(2)
C38 C37 C38A C37A -67.3(14)
C38 C37 C38A C39A 165.4(14)
C38 C37A C38A C40 127.8(17)
C38 C37A C38A C39 -172(2)
C38 C37A C38A C37 52.1(12)
C38 C37A C38A C39A 118.5(13)
C38 C37A C36A C37 26.0(6)
C38 C37A C36A C41A -36.6(6)
C38 C38A C39A C40 -150(3)
C38 C38A C39A C39 -149.5(19)
C38 C38A C39A C41 13.3(14)
C38 C38A C39A C36 15.0(13)
C38 C38A C39A C40A 65.8(13)
C38 C39A C40A C40 171(2)
C38 C39A C40A C41 -108.4(8)
C38 C39A C40A C36 -53.0(5)
C38 C39A C40A C41A 16.7(4)
C41 C40 C39 C38 0.6(17)
C41 C40 C39 C37A -35.5(12)
C41 C40 C39 C38A -13.1(19)
C41 C40 C39 C39A -12.8(15)
C41 C40 C38A C39 168.5(17)
C41 C40 C38A C38 25.7(19)
C41 C40 C38A C37 6.3(7)
C41 C40 C38A C37A -52.1(11)
C41 C40 C38A C39A -11.0(18)
C41 C40 C39A C39 168.0(13)
C41 C40 C39A C38 153(3)
C41 C40 C39A C36 9.0(14)
C41 C40 C39A C38A 168.2(19)
C41 C40 C39A C40A -42.7(4)
C41 C40 C40A C36 45.1(6)
C41 C40 C40A C39A 88.3(18)
C41 C40 C40A C41A 121.6(10)
C41 C36 C40A C40 -48.0(6)
C41 C36 C40A C39A -61.1(6)
C41 C36 C40A C41A 175.1(6)
C41 C39A C40A C40 -80.6(18)
C41 C39A C40A C36 55.5(7)
C41 C39A C40A C41A 125.2(7)
C41 C40A C41A C36 5.5(7)
C41 C40A C41A C36A 76.4(7)
C37 C38 C37A C39 -116.6(12)
C37 C38 C37A C38A -114.5(12)
C37 C38 C37A C36A -31.4(7)
C37 C38 C38A C40 -28(2)
C37 C38 C38A C39 -107(3)
C37 C38 C38A C37A 82.9(12)
C37 C38 C38A C39A -18.9(18)
C37 C36 C40A C40 68.0(7)
C37 C36 C40A C41 115.9(7)
C37 C36 C40A C39A 54.9(5)
C37 C36 C40A C41A -69.0(5)
C37 C37A C38A C40 75.7(8)
C37 C37A C38A C39 136(2)
C37 C37A C38A C38 -52.1(12)
C37 C37A C38A C39A 66.4(3)
C37 C37A C36A C41A -62.6(3)
C37 C38A C39A C40 -163(2)
C37 C38A C39A C39 -162.5(16)
C37 C38A C39A C38 -13.0(13)
C37 C38A C39A C41 0.3(6)
C37 C38A C39A C36 2.1(3)
C37 C38A C39A C40A 52.8(3)
C36 C41 C39A C40 170.3(16)
C36 C41 C39A C39 31(3)
C36 C41 C39A C38 6.9(7)
C36 C41 C39A C38A 2.5(8)
C36 C41 C39A C40A -86.0(6)
C36 C41 C40A C40 120.6(6)
C36 C41 C40A C39A 98.6(5)
C36 C41 C40A C41A -6.5(8)
C36 C37 C37A C39 -65.7(7)
C36 C37 C37A C38 -102.5(8)
C36 C37 C37A C38A -72.7(7)
C36 C37 C37A C36A 53.6(7)
C36 C37 C38A C40 -6.6(7)
C36 C37 C38A C39 -24(2)
C36 C37 C38A C38 -168.3(15)
C36 C37 C38A C37A 124.4(6)
C36 C37 C38A C39A -3.0(5)
C36 C39A C40A C40 -136(2)
C36 C39A C40A C41 -55.5(7)
C36 C39A C40A C41A 69.7(3)
C36 C40A C41A C36A 70.9(3)
C36 C41A C36A C37 5.1(3)
C36 C41A C36A C37A 52.4(3)
C37A C39 C38 C37 89.1(14)
C37A C39 C38 C38A 10(3)
C37A C39 C38 C39A 85.0(12)
C37A C39 C38A C40 89(2)
C37A C39 C38A C38 -164(5)
C37A C39 C38A C37 116(3)
C37A C39 C38A C39A 89(2)
C37A C39 C39A C40 159.5(17)
C37A C39 C39A C38 -32.1(7)
C37A C39 C39A C41 -62(3)
C37A C39 C39A C36 -38.2(10)
C37A C39 C39A C38A -20.2(9)
C37A C39 C39A C40A 34.1(13)
C37A C38 C37 C36 104.8(8)
C37A C38 C37 C38A 91.4(14)
C37A C38 C37 C36A 16.6(3)
C37A C38 C38A C40 -111.3(13)
C37A C38 C38A C39 170(3)
C37A C38 C38A C37 -82.9(12)
C37A C38 C38A C39A -101.8(10)
C37A C37 C36 C41 50.8(10)
C37A C37 C36 C39A 47.5(6)
C37A C37 C36 C40A 12.2(9)
C37A C37 C36 C41A -29.2(7)
C37A C37 C38A C40 -131.0(5)
C37A C37 C38A C39 -148.8(19)
C37A C37 C38A C38 67.3(14)
C37A C37 C38A C39A -127.40(17)
C37A C38A C39A C40 144(2)
C37A C38A C39A C39 144.7(16)
C37A C38A C39A C38 -65.8(13)
C37A C38A C39A C41 -52.5(5)
C37A C38A C39A C36 -50.7(3)
C37A C38A C39A C40A 0.0
C38A C40 C39 C38 13.8(9)
C38A C40 C39 C37A -22.4(11)
C38A C40 C39 C39A 0.3(17)
C38A C40 C41 C36 -4.3(10)
C38A C40 C41 C39A 6.8(10)
C38A C40 C41 C40A 78.8(6)
C38A C40 C39A C39 -0.2(11)
C38A C40 C39A C38 -15.5(17)
C38A C40 C39A C41 -168.2(19)
C38A C40 C39A C36 -159(3)
C38A C40 C39A C40A 149(2)
C38A C40 C40A C41 -105.4(7)
C38A C40 C40A C36 -60.3(7)
C38A C40 C40A C39A -17.1(14)
C38A C40 C40A C41A 16.2(13)
C38A C39 C38 C37 79(4)
C38A C39 C38 C37A -10(3)
C38A C39 C38 C39A 75(3)
C38A C39 C39A C40 179.7(15)
C38A C39 C39A C38 -12.0(8)
C38A C39 C39A C41 -42(3)
C38A C39 C39A C36 -18.0(18)
C38A C39 C39A C40A 54(2)
C38A C38 C37 C36 13.4(18)
C38A C38 C37 C37A -91.4(14)
C38A C38 C37 C36A -74.8(13)
C38A C38 C37A C39 -2.1(6)
C38A C38 C37A C37 114.5(12)
C38A C38 C37A C36A 83.1(13)
C38A C37 C36 C41 5.4(8)
C38A C37 C36 C39A 2.1(4)
C38A C37 C36 C40A -33.2(6)
C38A C37 C36 C41A -74.6(4)
C38A C37 C37A C39 7.0(4)
C38A C37 C37A C38 -29.8(5)
C38A C37 C37A C36A 126.24(13)
C38A C37A C36A C37 62.6(3)
C38A C37A C36A C41A 0.0
C38A C39A C40A C40 154(2)
C38A C39A C40A C41 -125.2(7)
C38A C39A C40A C36 -69.7(3)
C38A C39A C40A C41A 0.0
C39A C40 C39 C38 13(2)
C39A C40 C39 C37A -22.7(19)
C39A C40 C39 C38A -0.3(17)
C39A C40 C41 C36 -11.1(18)
C39A C40 C41 C40A 72.0(14)
C39A C40 C38A C39 179(2)
C39A C40 C38A C38 37(3)
C39A C40 C38A C37 17(2)
C39A C40 C38A C37A -41(3)
C39A C40 C40A C41 -88.3(18)
C39A C40 C40A C36 -43(2)
C39A C40 C40A C41A 33(3)
C39A C39 C38 C37 4.0(17)
C39A C39 C38 C37A -85.0(12)
C39A C39 C38 C38A -75(3)
C39A C39 C38A C40 -0.1(7)
C39A C39 C38A C38 107(3)
C39A C39 C38A C37 27(2)
C39A C39 C38A C37A -89(2)
C39A C38 C37 C36 2.8(8)
C39A C38 C37 C37A -102.0(5)
C39A C38 C37 C38A -10.6(10)
C39A C38 C37 C36A -85.4(4)
C39A C38 C37A C39 -36.0(7)
C39A C38 C37A C37 80.6(6)
C39A C38 C37A C38A -33.9(6)
C39A C38 C37A C36A 49.2(9)
C39A C38 C38A C40 -9.4(7)
C39A C38 C38A C39 -88(4)
C39A C38 C38A C37 18.9(18)
C39A C38 C38A C37A 101.8(10)
C39A C41 C36 C37 -5.2(9)
C39A C41 C36 C40A 75.5(6)
C39A C41 C36 C41A 79.0(4)
C39A C41 C40A C40 22.0(5)
C39A C41 C40A C36 -98.6(5)
C39A C41 C40A C41A -105.2(6)
C39A C36 C40A C40 13.1(6)
C39A C36 C40A C41 61.1(6)
C39A C36 C40A C41A -123.83(11)
C39A C40A C41A C36 -70.9(3)
C39A C40A C41A C36A 0.0
C40A C40 C39 C38 41.7(15)
C40A C40 C39 C37A 5.6(11)
C40A C40 C39 C38A 27.9(17)
C40A C40 C39 C39A 28.3(14)
C40A C40 C41 C36 -83.1(8)
C40A C40 C41 C39A -72.0(14)
C40A C40 C38A C39 -153.8(16)
C40A C40 C38A C38 63.3(19)
C40A C40 C38A C37 43.9(7)
C40A C40 C38A C37A -14.4(12)
C40A C40 C38A C39A 26.7(18)
C40A C40 C39A C39 -149.3(14)
C40A C40 C39A C38 -165(4)
C40A C40 C39A C41 42.7(4)
C40A C40 C39A C36 51.7(13)
C40A C40 C39A C38A -149(2)
C40A C41 C36 C37 -80.7(8)
C40A C41 C36 C39A -75.5(6)
C40A C41 C36 C41A 3.5(4)
C40A C41 C39A C40 -103.7(15)
C40A C41 C39A C39 117(2)
C40A C41 C39A C38 92.9(7)
C40A C41 C39A C36 86.0(6)
C40A C41 C39A C38A 88.5(7)
C40A C41A C36A C37 -47.4(3)
C40A C41A C36A C37A 0.0
C41A C36 C40A C40 136.9(5)
C41A C36 C40A C41 -175.1(6)
C41A C36 C40A C39A 123.83(11)
C36A C37 C36 C41 85.2(7)
C36A C37 C36 C39A 81.9(3)
C36A C37 C36 C40A 46.6(5)
C36A C37 C36 C41A 5.1(3)
C36A C37 C37A C39 -119.2(4)
C36A C37 C37A C38 -156.1(5)
C36A C37 C37A C38A -126.24(13)
C36A C37 C38A C40 -96.0(5)
C36A C37 C38A C39 -113.7(19)
C36A C37 C38A C38 102.3(14)
C36A C37 C38A C37A 35.07(14)
C36A C37 C38A C39A -92.3(2)
C36A C37A C38A C40 9.3(8)
C36A C37A C38A C39 70(2)
C36A C37A C38A C38 -118.5(13)
C36A C37A C38A C37 -66.4(3)
C36A C37A C38A C39A 0.0
